data_7135786
loop_
_publ_author_name
'Aravindakshan, Sreejith K.'
'Sibil M P, Muhammad'
'Achath, Jayalakshmi'
'Varughese, Sunil'
'Mathew, Jomon'
'John, Jubi'

_publ_section_title
;
 Lewis acid-promoted annulation of electron-deficient indoles toward
 indoloindoles and higher fused architectures.
;
_journal_issue 31
_journal_name_full 'Chemical communications (Cambridge, England)'
_journal_page_first 7974
_journal_page_last 7978
_journal_paper_doi 10.1039/d6cc01297c
_journal_volume 62
_journal_year 2026
_chemical_formula_moiety 'C22 H18 N2 O3 S'
_chemical_formula_sum 'C22 H18 N2 O3 S'
_chemical_formula_weight 390.44
_space_group_crystal_system monoclinic
_space_group_IT_number 14
_space_group_name_Hall '-P 2ybc'
_space_group_name_H-M_alt 'P 1 21/c 1'
_atom_sites_solution_hydrogens geom
_atom_sites_solution_primary dual
_audit_creation_date 2026-02-17
_audit_creation_method
;
Olex2 1.5
(compiled 2025.07.13 svn.rb7424aed for OlexSys, GUI svn.r7314)
;
_audit_update_record
;
2026-02-18 deposited with the CCDC.	2026-03-31 downloaded from the CCDC.
;
_cell_angle_alpha 90
_cell_angle_beta 110.4310(10)
_cell_angle_gamma 90
_cell_formula_units_Z 8
_cell_length_a 19.8915(2)
_cell_length_b 8.63860(10)
_cell_length_c 23.0531(3)
_cell_measurement_reflns_used 24980
_cell_measurement_temperature 298
_cell_measurement_theta_max 76.9030
_cell_measurement_theta_min 2.3800
_cell_volume 3712.13(8)
_computing_cell_refinement 'CrysAlisPro 1.171.43.127a (Rigaku OD, 2024)'
_computing_data_collection 'CrysAlisPro 1.171.43.127a (Rigaku OD, 2024)'
_computing_data_reduction 'CrysAlisPro 1.171.43.127a (Rigaku OD, 2024)'
_computing_molecular_graphics 'Olex2 1.5 (Dolomanov et al., 2009)'
_computing_publication_material 'Olex2 1.5 (Dolomanov et al., 2009)'
_computing_structure_refinement 'SHELXL 2018/3 (Sheldrick, 2015)'
_computing_structure_solution 'SHELXT 2018/2 (Sheldrick, 2018)'
_diffrn_ambient_temperature 298
_diffrn_detector 'Hybrid Pixel Array Detector'
_diffrn_detector_area_resol_mean 10.0000
_diffrn_detector_type HyPix
_diffrn_measured_fraction_theta_full 1.000
_diffrn_measured_fraction_theta_max 0.974
_diffrn_measurement_details
;
List of Runs (angles in degrees, time in seconds):

  # Type    Start    End  Width  t~exp~   \w     \q     \k     \f   Frames
#--------------------------------------------------------------------------
  1  \w     86.00 177.00   0.50    1.02    --  106.61 100.00-137.00  182
  2  \w    -27.00  26.00   0.50    0.25    --   47.45 -19.00 -60.00  106
  3  \w    -27.00  26.00   0.50    0.25    --   47.45 -19.00   0.00  106
  4  \w    -27.00  26.00   0.50    0.25    --   47.45 -19.00 120.00  106
  5  \w    -22.00  80.00   0.50    0.25    --   47.45-100.00 118.00  204
  6  \w     34.00  71.00   0.50    1.02    --  106.61 -61.00 120.00   74
  7  \w     36.00 106.00   0.50    1.02    --  106.61-100.00 118.00  140
  8  \w     34.00  71.00   0.50    1.02    --  106.61 -61.00 -30.00   74
  9  \w     37.00 111.00   0.50    1.02    --  106.61-125.00-150.00  148
 10  \w     34.00  71.00   0.50    1.02    --  106.61 -61.00-120.00   74
 11  \w     93.00 178.00   0.50    1.02    --  106.61  15.00 -60.00  170
 12  \w     90.00 178.00   0.50    1.02    --  106.61  61.00-180.00  176
 13  \w     33.00 106.00   0.50    0.25    --   47.45  57.00 -90.00  146
 14  \w     33.00 120.00   0.50    0.25    --   47.45  57.00  60.00  174
 15  \w     25.00 120.00   0.50    0.25    --   47.45  77.00 150.00  190
 16  \w    -26.00  28.00   0.50    0.25    --  -47.45  19.00 -60.00  108
 17  \w    -71.00 -33.00   0.50    1.02    -- -106.00  61.00  90.00   76
 18  \w    -71.00 -33.00   0.50    1.02    -- -106.00  61.00 150.00   76
 19  \w   -105.00 -33.00   0.50    1.02    -- -106.00  77.00  60.00  144
 20  \w    -71.00 -33.00   0.50    1.02    -- -106.00  61.00  30.00   76
 21  \w    -71.00 -33.00   0.50    1.02    -- -106.00  61.00   0.00   76
 22  \w    -71.00 -33.00   0.50    1.02    -- -106.00  61.00-120.00   76
 23  \w    -71.00 -33.00   0.50    1.02    -- -106.00  61.00-150.00   76
 24  \w   -112.00 -36.00   0.50    1.02    -- -106.00 125.00 -30.00  152
 25  \w    -80.00  22.00   0.50    0.25    --  -47.45 100.00-137.00  204
 26  \w    -80.00  22.00   0.50    0.25    --  -47.45 100.00-137.00  204
 27  \w   -106.00 -35.00   0.50    1.02    -- -106.00 100.00-137.00  142
 28  \w   -177.00 -85.00   0.50    1.02    -- -106.00-100.00 118.00  184
;
_diffrn_measurement_device 'four-circle diffractometer'
_diffrn_measurement_device_type 'XtaLAB Synergy, Single source at home/near, HyPix'
_diffrn_measurement_method '\w scans'
_diffrn_orient_matrix_type 'CrysAlisPro convention (1999,Acta A55,543-557)'
_diffrn_orient_matrix_UB_11 -0.0195996000
_diffrn_orient_matrix_UB_12 -0.1673652000
_diffrn_orient_matrix_UB_13 -0.0226563000
_diffrn_orient_matrix_UB_21 0.0294939000
_diffrn_orient_matrix_UB_22 0.0278851000
_diffrn_orient_matrix_UB_23 -0.0526641000
_diffrn_orient_matrix_UB_31 0.0746649000
_diffrn_orient_matrix_UB_32 -0.0548852000
_diffrn_orient_matrix_UB_33 0.0424511000
_diffrn_radiation_monochromator mirror
_diffrn_radiation_probe x-ray
_diffrn_radiation_type 'Cu K\a'
_diffrn_radiation_wavelength 1.54184
_diffrn_reflns_av_R_equivalents 0.0326
_diffrn_reflns_av_unetI/netI 0.0234
_diffrn_reflns_Laue_measured_fraction_full 1.000
_diffrn_reflns_Laue_measured_fraction_max 0.974
_diffrn_reflns_limit_h_max 25
_diffrn_reflns_limit_h_min -24
_diffrn_reflns_limit_k_max 10
_diffrn_reflns_limit_k_min -10
_diffrn_reflns_limit_l_max 29
_diffrn_reflns_limit_l_min -29
_diffrn_reflns_number 44566
_diffrn_reflns_point_group_measured_fraction_full 1.000
_diffrn_reflns_point_group_measured_fraction_max 0.974
_diffrn_reflns_theta_full 67.684
_diffrn_reflns_theta_max 76.945
_diffrn_reflns_theta_min 2.370
_diffrn_source 'micro-focus sealed X-ray tube'
_diffrn_source_type 'PhotonJet (Cu) X-ray Source'
_exptl_absorpt_coefficient_mu 1.771
_exptl_absorpt_correction_T_max 1.00000
_exptl_absorpt_correction_T_min 0.77546
_exptl_absorpt_correction_type multi-scan
_exptl_absorpt_process_details
;
CrysAlisPro 1.171.43.127a (Rigaku Oxford Diffraction, 2024)
Empirical absorption correction using spherical harmonics,
implemented in SCALE3 ABSPACK scaling algorithm.
;
_exptl_crystal_colour 'clear colourless'
_exptl_crystal_colour_lustre clear
_exptl_crystal_colour_primary colourless
_exptl_crystal_density_diffrn 1.397
_exptl_crystal_description block
_exptl_crystal_F_000 1632
_exptl_crystal_size_max 0.13
_exptl_crystal_size_mid 0.11
_exptl_crystal_size_min 0.095
_refine_diff_density_max 0.208
_refine_diff_density_min -0.385
_refine_diff_density_rms 0.035
_refine_ls_extinction_method none
_refine_ls_goodness_of_fit_ref 1.038
_refine_ls_hydrogen_treatment constr
_refine_ls_matrix_type full
_refine_ls_number_parameters 509
_refine_ls_number_reflns 7630
_refine_ls_number_restraints 0
_refine_ls_restrained_S_all 1.038
_refine_ls_R_factor_all 0.0461
_refine_ls_R_factor_gt 0.0383
_refine_ls_shift/su_max 0.001
_refine_ls_shift/su_mean 0.000
_refine_ls_structure_factor_coef Fsqd
_refine_ls_weighting_details 'w=1/[\s^2^(Fo^2^)+(0.0588P)^2^+0.7986P] where P=(Fo^2^+2Fc^2^)/3'
_refine_ls_weighting_scheme calc
_refine_ls_wR_factor_gt 0.1064
_refine_ls_wR_factor_ref 0.1135
_reflns_Friedel_coverage 0.000
_reflns_number_gt 6376
_reflns_number_total 7630
_reflns_threshold_expression 'I > 2\s(I)'
_cod_data_source_file d6cc01297c2.cif
_cod_data_source_block sk68_auto
_cod_database_code 7135786
_shelx_shelxl_version_number 2018/3
_chemical_oxdiff_formula 'C H N O S'
_shelx_space_group_comment
;
The symmetry employed for this shelxl refinement is uniquely defined
by the following loop, which should always be used as a source of
symmetry information in preference to the above space-group names.
They are only intended as comments.
;
_shelx_estimated_absorpt_t_max 0.850
_shelx_estimated_absorpt_t_min 0.802
_olex2_refinement_description
;
1. Fixed Uiso
 At 1.2 times of:
  All C(H) groups, All N(H) groups
 At 1.5 times of:
  All C(H,H,H) groups
2.a Aromatic/amide H refined with riding coordinates:
 N11(H11), N39(H39), C37(H37), C9(H9), C34(H34), C55(H55), C16(H16), C6(H6),
 C54(H54), C23(H23), C27(H27), C13(H13), C41(H41), C44(H44), C35(H35), C7(H7),
 C51(H51), C26(H26), C24(H24), C14(H14), C42(H42), C52(H52), C15(H15), C43(H43)
2.b Idealised Me refined as rotating group:
 C21(H21A,H21B,H21C), C56(H56A,H56B,H56C), C49(H49A,H49B,H49C), C28(H28A,H28B,
 H28C)
;
_olex2_submission_special_instructions 'No special instructions were received'
_oxdiff_exptl_absorpt_empirical_details
;
Empirical correction (ABSPACK) includes:
- Absorption correction using spherical harmonics
- Frame scaling
;
_oxdiff_exptl_absorpt_empirical_full_max 1.723
_oxdiff_exptl_absorpt_empirical_full_min 0.775

loop_
_space_group_symop_operation_xyz
'x, y, z'
'-x, y+1/2, -z+1/2'
'-x, -y, -z'
'x, -y-1/2, z-1/2'

loop_
_atom_site_label
_atom_site_type_symbol
_atom_site_fract_x
_atom_site_fract_y
_atom_site_fract_z
_atom_site_U_iso_or_equiv
_atom_site_adp_type
_atom_site_occupancy
_atom_site_site_symmetry_order
_atom_site_calc_flag
_atom_site_refinement_flags_posn
_atom_site_refinement_flags_adp
_atom_site_refinement_flags_occupancy
_atom_site_disorder_assembly
_atom_site_disorder_group
S17 S 0.73021(2) 0.02822(4) 0.19167(2) 0.05362(12) Uani 1 1 d . . . . .
S45 S 0.77402(2) 0.83427(5) 0.39348(2) 0.05367(12) Uani 1 1 d . . . . .
O47 O 0.84597(6) 0.88344(17) 0.40830(6) 0.0653(3) Uani 1 1 d . . . . .
O19 O 0.65480(7) 0.02642(14) 0.15984(7) 0.0664(3) Uani 1 1 d . . . . .
O18 O 0.76307(8) -0.08738(14) 0.23705(6) 0.0685(3) Uani 1 1 d . . . . .
O46 O 0.74851(8) 0.69957(16) 0.35653(6) 0.0697(4) Uani 1 1 d . . . . .
O20 O 0.46787(7) 0.69278(16) 0.08797(6) 0.0705(4) Uani 1 1 d . . . . .
N31 N 0.76446(7) 0.79909(16) 0.46108(6) 0.0505(3) Uani 1 1 d . . . . .
N3 N 0.74731(7) 0.19625(15) 0.22786(6) 0.0518(3) Uani 1 1 d . . . . .
N11 N 0.70822(7) 0.58897(15) 0.22445(6) 0.0523(3) Uani 1 1 d . . . . .
H11 H 0.722724 0.679745 0.238669 0.063 Uiso 1 1 calc R U . . .
N39 N 0.78675(8) 0.96039(17) 0.60518(6) 0.0551(3) Uani 1 1 d . . . . .
H39 H 0.771019 0.968450 0.635382 0.066 Uiso 1 1 calc R U . . .
O48 O 1.01446(8) 1.24325(19) 0.67606(7) 0.0835(4) Uani 1 1 d . . . . .
C12 C 0.74739(8) 0.45508(17) 0.23923(7) 0.0470(3) Uani 1 1 d . . . . .
C4 C 0.70756(9) 0.33377(17) 0.20653(7) 0.0477(3) Uani 1 1 d . . . . .
C10 C 0.64117(9) 0.55215(18) 0.18258(7) 0.0484(3) Uani 1 1 d . . . . .
C5 C 0.63831(9) 0.39056(18) 0.16894(7) 0.0483(3) Uani 1 1 d . . . . .
C32 C 0.79450(8) 0.89573(19) 0.51372(7) 0.0478(3) Uani 1 1 d . . . . .
C1 C 0.81483(8) 0.40175(19) 0.28111(7) 0.0492(3) Uani 1 1 d . . . . .
C40 C 0.75348(9) 0.88350(19) 0.55016(7) 0.0501(4) Uani 1 1 d . . . . .
C2 C 0.81469(9) 0.24051(19) 0.27284(7) 0.0505(4) Uani 1 1 d . . . . .
C22 C 0.77409(9) 0.03041(18) 0.13761(8) 0.0504(4) Uani 1 1 d . . . . .
C38 C 0.84987(9) 1.02211(19) 0.60303(7) 0.0504(4) Uani 1 1 d . . . . .
C33 C 0.85775(8) 0.98301(19) 0.54588(7) 0.0491(3) Uani 1 1 d . . . . .
C30 C 0.70057(9) 0.73374(19) 0.46627(8) 0.0513(4) Uani 1 1 d . . . . .
C50 C 0.71588(9) 0.9890(2) 0.36125(7) 0.0509(4) Uani 1 1 d . . . . .
C29 C 0.69447(9) 0.7821(2) 0.52273(7) 0.0514(4) Uani 1 1 d . . . . .
C37 C 0.90027(9) 1.1102(2) 0.64832(8) 0.0561(4) Uani 1 1 d . . . . .
H37 H 0.893840 1.135467 0.685250 0.067 Uiso 1 1 calc R U . . .
C9 C 0.58352(9) 0.65007(19) 0.15639(8) 0.0535(4) Uani 1 1 d . . . . .
H9 H 0.586349 0.754354 0.167000 0.064 Uiso 1 1 calc R U . . .
C8 C 0.52169(9) 0.5891(2) 0.11412(8) 0.0561(4) Uani 1 1 d . . . . .
C34 C 0.91914(9) 1.0362(2) 0.53532(8) 0.0578(4) Uani 1 1 d . . . . .
H34 H 0.925972 1.013539 0.498328 0.069 Uiso 1 1 calc R U . . .
C55 C 0.73927(9) 1.1393(2) 0.37657(8) 0.0573(4) Uani 1 1 d . . . . .
H55 H 0.785972 1.158751 0.402819 0.069 Uiso 1 1 calc R U . . .
C16 C 0.87304(9) 0.4738(2) 0.32537(9) 0.0622(4) Uani 1 1 d . . . . .
H16 H 0.873451 0.580183 0.331594 0.075 Uiso 1 1 calc R U . . .
C36 C 0.95989(9) 1.1582(2) 0.63609(9) 0.0605(4) Uani 1 1 d . . . . .
C6 C 0.57407(10) 0.3333(2) 0.12661(8) 0.0603(4) Uani 1 1 d . . . . .
H6 H 0.569874 0.228614 0.116653 0.072 Uiso 1 1 calc R U . . .
C53 C 0.62246(10) 1.2329(2) 0.31352(8) 0.0614(4) Uani 1 1 d . . . . .
C54 C 0.69237(10) 1.2603(2) 0.35236(9) 0.0617(4) Uani 1 1 d . . . . .
H54 H 0.707941 1.361611 0.362281 0.074 Uiso 1 1 calc R U . . .
C23 C 0.74775(10) 0.1228(2) 0.08556(8) 0.0600(4) Uani 1 1 d . . . . .
H23 H 0.708046 0.185843 0.079816 0.072 Uiso 1 1 calc R U . . .
C27 C 0.83269(10) -0.0633(2) 0.14625(9) 0.0622(4) Uani 1 1 d . . . . .
H27 H 0.850587 -0.124297 0.181569 0.075 Uiso 1 1 calc R U . . .
C13 C 0.87208(10) 0.1496(2) 0.30725(9) 0.0639(4) Uani 1 1 d . . . . .
H13 H 0.872098 0.043025 0.301575 0.077 Uiso 1 1 calc R U . . .
C41 C 0.65127(10) 0.6335(2) 0.42718(9) 0.0627(4) Uani 1 1 d . . . . .
H41 H 0.655055 0.602934 0.389765 0.075 Uiso 1 1 calc R U . . .
C44 C 0.63879(10) 0.7248(2) 0.53969(9) 0.0635(4) Uani 1 1 d . . . . .
H44 H 0.634321 0.754354 0.576970 0.076 Uiso 1 1 calc R U . . .
C35 C 0.96884(10) 1.1218(2) 0.57993(9) 0.0649(5) Uani 1 1 d . . . . .
H35 H 1.009534 1.156714 0.572853 0.078 Uiso 1 1 calc R U . . .
C7 C 0.51728(10) 0.4308(2) 0.09974(9) 0.0636(5) Uani 1 1 d . . . . .
H7 H 0.475062 0.391226 0.071464 0.076 Uiso 1 1 calc R U . . .
C51 C 0.64681(10) 0.9594(2) 0.32192(9) 0.0648(5) Uani 1 1 d . . . . .
H51 H 0.631359 0.858252 0.311385 0.078 Uiso 1 1 calc R U . . .
C25 C 0.83935(10) 0.0263(2) 0.04925(9) 0.0661(5) Uani 1 1 d . . . . .
C26 C 0.86459(10) -0.0657(3) 0.10183(10) 0.0705(5) Uani 1 1 d . . . . .
H26 H 0.903762 -0.130122 0.107222 0.085 Uiso 1 1 calc R U . . .
C24 C 0.78112(11) 0.1202(2) 0.04241(9) 0.0679(5) Uani 1 1 d . . . . .
H24 H 0.763897 0.183410 0.007700 0.081 Uiso 1 1 calc R U . . .
C14 C 0.92920(11) 0.2239(3) 0.35027(10) 0.0747(5) Uani 1 1 d . . . . .
H14 H 0.968632 0.165865 0.373898 0.090 Uiso 1 1 calc R U . . .
C42 C 0.59613(11) 0.5800(2) 0.44526(11) 0.0725(5) Uani 1 1 d . . . . .
H42 H 0.562220 0.512919 0.419446 0.087 Uiso 1 1 calc R U . . .
C52 C 0.60118(10) 1.0820(3) 0.29855(9) 0.0700(5) Uani 1 1 d . . . . .
H52 H 0.554682 1.062331 0.271899 0.084 Uiso 1 1 calc R U . . .
C15 C 0.92959(10) 0.3833(3) 0.35941(10) 0.0755(6) Uani 1 1 d . . . . .
H15 H 0.968939 0.429180 0.389149 0.091 Uiso 1 1 calc R U . . .
C21 C 0.40417(11) 0.6393(3) 0.04134(10) 0.0802(6) Uani 1 1 d . . . . .
H21A H 0.415999 0.594327 0.008036 0.120 Uiso 1 1 calc R U . . .
H21B H 0.371948 0.724621 0.025943 0.120 Uiso 1 1 calc R U . . .
H21C H 0.381568 0.562733 0.058568 0.120 Uiso 1 1 calc R U . . .
C43 C 0.59040(11) 0.6241(3) 0.50082(11) 0.0732(5) Uani 1 1 d . . . . .
H43 H 0.553175 0.585089 0.512140 0.088 Uiso 1 1 calc R U . . .
C56 C 0.57061(13) 1.3638(3) 0.28814(10) 0.0812(6) Uani 1 1 d . . . . .
H56A H 0.541840 1.378122 0.313586 0.122 Uiso 1 1 calc R U . . .
H56B H 0.540133 1.339664 0.246628 0.122 Uiso 1 1 calc R U . . .
H56C H 0.596783 1.457068 0.287997 0.122 Uiso 1 1 calc R U . . .
C49 C 1.00714(13) 1.2910(3) 0.73225(11) 0.0864(7) Uani 1 1 d . . . . .
H49A H 0.965326 1.355119 0.723451 0.130 Uiso 1 1 calc R U . . .
H49B H 1.048850 1.348689 0.756193 0.130 Uiso 1 1 calc R U . . .
H49C H 1.002262 1.201684 0.755230 0.130 Uiso 1 1 calc R U . . .
C28 C 0.87436(14) 0.0224(3) 0.00095(12) 0.0938(8) Uani 1 1 d . . . . .
H28A H 0.907793 0.106481 0.007827 0.141 Uiso 1 1 calc R U . . .
H28B H 0.838313 0.032183 -0.039426 0.141 Uiso 1 1 calc R U . . .
H28C H 0.899284 -0.074009 0.003646 0.141 Uiso 1 1 calc R U . . .

loop_
_atom_site_aniso_label
_atom_site_aniso_U_11
_atom_site_aniso_U_22
_atom_site_aniso_U_33
_atom_site_aniso_U_23
_atom_site_aniso_U_13
_atom_site_aniso_U_12
S17 0.0659(2) 0.03519(19) 0.0630(2) -0.00727(16) 0.02653(19) -0.01018(16)
S45 0.0607(2) 0.0578(2) 0.0450(2) -0.00395(17) 0.02159(17) 0.00869(18)
O47 0.0577(7) 0.0876(9) 0.0557(7) 0.0009(6) 0.0261(5) 0.0091(6)
O19 0.0624(7) 0.0520(7) 0.0877(9) -0.0228(6) 0.0299(6) -0.0187(6)
O18 0.0991(10) 0.0393(6) 0.0717(8) 0.0038(6) 0.0357(7) -0.0074(6)
O46 0.0927(9) 0.0612(8) 0.0562(7) -0.0134(6) 0.0271(7) 0.0098(7)
O20 0.0620(7) 0.0658(8) 0.0744(8) 0.0005(7) 0.0120(6) 0.0042(6)
N31 0.0558(7) 0.0515(7) 0.0453(7) -0.0027(6) 0.0190(6) 0.0030(6)
N3 0.0596(8) 0.0390(7) 0.0551(8) -0.0067(6) 0.0178(6) -0.0068(6)
N11 0.0592(8) 0.0363(6) 0.0573(8) -0.0086(6) 0.0152(6) -0.0099(6)
N39 0.0610(8) 0.0618(9) 0.0468(7) -0.0032(6) 0.0242(6) -0.0017(6)
O48 0.0725(9) 0.0855(10) 0.0870(10) -0.0270(8) 0.0211(7) -0.0179(8)
C12 0.0553(8) 0.0399(8) 0.0474(8) -0.0072(6) 0.0200(7) -0.0101(6)
C4 0.0595(9) 0.0366(7) 0.0480(8) -0.0063(6) 0.0200(7) -0.0089(6)
C10 0.0579(9) 0.0415(8) 0.0465(8) -0.0047(6) 0.0191(7) -0.0111(6)
C5 0.0593(9) 0.0403(8) 0.0449(8) -0.0061(6) 0.0178(7) -0.0096(6)
C32 0.0522(8) 0.0482(8) 0.0432(7) 0.0013(6) 0.0170(6) 0.0063(7)
C1 0.0529(8) 0.0465(8) 0.0509(8) -0.0083(7) 0.0218(7) -0.0085(7)
C40 0.0543(8) 0.0521(9) 0.0448(8) 0.0017(7) 0.0184(7) 0.0056(7)
C2 0.0561(9) 0.0477(8) 0.0509(8) -0.0057(7) 0.0226(7) -0.0068(7)
C22 0.0553(8) 0.0400(8) 0.0527(9) -0.0081(7) 0.0150(7) -0.0063(6)
C38 0.0558(9) 0.0477(8) 0.0469(8) 0.0028(7) 0.0169(7) 0.0064(7)
C33 0.0521(8) 0.0474(8) 0.0477(8) 0.0028(7) 0.0174(7) 0.0073(7)
C30 0.0550(8) 0.0442(8) 0.0530(9) 0.0051(7) 0.0166(7) 0.0064(7)
C50 0.0554(9) 0.0569(9) 0.0418(8) -0.0006(7) 0.0185(6) 0.0025(7)
C29 0.0531(8) 0.0490(9) 0.0515(8) 0.0070(7) 0.0174(7) 0.0068(7)
C37 0.0615(10) 0.0536(9) 0.0497(9) -0.0022(7) 0.0152(7) 0.0057(8)
C9 0.0626(9) 0.0421(8) 0.0572(9) -0.0026(7) 0.0228(8) -0.0048(7)
C8 0.0585(9) 0.0559(10) 0.0541(9) 0.0013(8) 0.0198(7) -0.0018(8)
C34 0.0587(9) 0.0595(10) 0.0590(10) -0.0008(8) 0.0254(8) 0.0035(8)
C55 0.0563(9) 0.0613(10) 0.0543(9) -0.0076(8) 0.0193(7) -0.0012(8)
C16 0.0540(9) 0.0602(10) 0.0700(11) -0.0194(9) 0.0186(8) -0.0089(8)
C36 0.0554(9) 0.0537(10) 0.0652(10) -0.0057(8) 0.0121(8) 0.0008(7)
C6 0.0660(10) 0.0477(9) 0.0605(10) -0.0124(8) 0.0135(8) -0.0124(8)
C53 0.0681(11) 0.0683(11) 0.0513(9) 0.0082(8) 0.0252(8) 0.0106(9)
C54 0.0726(11) 0.0539(10) 0.0628(10) -0.0022(8) 0.0287(9) 0.0031(8)
C23 0.0635(10) 0.0536(10) 0.0592(10) -0.0007(8) 0.0168(8) 0.0008(8)
C27 0.0602(10) 0.0583(10) 0.0636(11) 0.0000(8) 0.0158(8) 0.0035(8)
C13 0.0660(11) 0.0557(10) 0.0711(11) -0.0007(9) 0.0254(9) 0.0031(8)
C41 0.0692(11) 0.0527(10) 0.0616(10) -0.0042(8) 0.0169(8) 0.0008(8)
C44 0.0627(10) 0.0679(11) 0.0640(10) 0.0068(9) 0.0271(8) -0.0014(9)
C35 0.0569(10) 0.0641(11) 0.0759(12) -0.0034(9) 0.0257(9) -0.0026(8)
C7 0.0589(10) 0.0608(11) 0.0610(10) -0.0090(9) 0.0082(8) -0.0094(8)
C51 0.0659(11) 0.0612(11) 0.0587(10) -0.0026(9) 0.0111(8) -0.0064(8)
C25 0.0644(11) 0.0723(12) 0.0634(11) -0.0209(9) 0.0246(9) -0.0235(9)
C26 0.0585(10) 0.0719(12) 0.0829(14) -0.0130(11) 0.0270(9) -0.0003(9)
C24 0.0760(12) 0.0700(12) 0.0551(10) -0.0016(9) 0.0196(9) -0.0103(10)
C14 0.0587(11) 0.0785(14) 0.0801(13) -0.0005(11) 0.0156(9) 0.0092(10)
C42 0.0673(11) 0.0573(11) 0.0830(14) 0.0019(10) 0.0136(10) -0.0092(9)
C52 0.0572(10) 0.0803(13) 0.0609(11) 0.0063(10) 0.0058(8) 0.0010(9)
C15 0.0533(10) 0.0843(14) 0.0787(13) -0.0209(11) 0.0101(9) -0.0040(9)
C21 0.0680(12) 0.0915(16) 0.0677(12) -0.0013(11) 0.0067(10) 0.0074(11)
C43 0.0640(11) 0.0724(13) 0.0832(14) 0.0112(11) 0.0258(10) -0.0101(10)
C56 0.0898(15) 0.0875(15) 0.0674(12) 0.0192(11) 0.0288(11) 0.0306(12)
C49 0.0893(15) 0.0836(15) 0.0723(13) -0.0207(12) 0.0107(11) -0.0104(12)
C28 0.0975(17) 0.110(2) 0.0899(16) -0.0313(14) 0.0520(14) -0.0357(15)

loop_
_atom_type_symbol
_atom_type_description
_atom_type_scat_dispersion_real
_atom_type_scat_dispersion_imag
_atom_type_scat_source
C C 0.0181 0.0091 'International Tables Vol C Tables 4.2.6.8 and 6.1.1.4'
H H 0.0000 0.0000 'International Tables Vol C Tables 4.2.6.8 and 6.1.1.4'
N N 0.0311 0.0180 'International Tables Vol C Tables 4.2.6.8 and 6.1.1.4'
O O 0.0492 0.0322 'International Tables Vol C Tables 4.2.6.8 and 6.1.1.4'
S S 0.3331 0.5567 'International Tables Vol C Tables 4.2.6.8 and 6.1.1.4'

loop_
_geom_angle_atom_site_label_1
_geom_angle_atom_site_label_2
_geom_angle_atom_site_label_3
_geom_angle
_geom_angle_site_symmetry_1
_geom_angle_site_symmetry_3
_geom_angle_publ_flag
O19 S17 O18 120.07(8) . . ?
O19 S17 N3 105.36(7) . . ?
O19 S17 C22 109.30(8) . . ?
O18 S17 N3 106.49(8) . . ?
O18 S17 C22 108.29(8) . . ?
N3 S17 C22 106.50(7) . . ?
O47 S45 O46 120.51(8) . . ?
O47 S45 N31 105.39(7) . . ?
O47 S45 C50 109.59(9) . . ?
O46 S45 N31 106.10(8) . . ?
O46 S45 C50 108.91(8) . . ?
N31 S45 C50 105.19(7) . . ?
C8 O20 C21 118.36(16) . . ?
C32 N31 S45 122.78(11) . . ?
C32 N31 C30 106.30(13) . . ?
C30 N31 S45 123.03(11) . . ?
C4 N3 S17 124.81(11) . . ?
C4 N3 C2 107.19(12) . . ?
C2 N3 S17 125.26(12) . . ?
C12 N11 H11 126.1 . . ?
C12 N11 C10 107.80(12) . . ?
C10 N11 H11 126.1 . . ?
C40 N39 H39 126.2 . . ?
C40 N39 C38 107.66(13) . . ?
C38 N39 H39 126.2 . . ?
C36 O48 C49 117.56(17) . . ?
N11 C12 C4 109.85(14) . . ?
N11 C12 C1 139.39(14) . . ?
C4 C12 C1 110.58(14) . . ?
N3 C4 C5 143.02(14) . . ?
C12 C4 N3 107.75(14) . . ?
C12 C4 C5 108.65(14) . . ?
N11 C10 C5 109.46(14) . . ?
C9 C10 N11 127.94(14) . . ?
C9 C10 C5 122.60(14) . . ?
C10 C5 C4 104.21(13) . . ?
C6 C5 C4 138.70(15) . . ?
C6 C5 C10 117.09(15) . . ?
N31 C32 C33 141.52(14) . . ?
C40 C32 N31 108.47(14) . . ?
C40 C32 C33 109.17(14) . . ?
C2 C1 C12 105.72(13) . . ?
C16 C1 C12 134.02(16) . . ?
C16 C1 C2 120.21(16) . . ?
N39 C40 C29 139.60(15) . . ?
C32 C40 N39 109.32(15) . . ?
C32 C40 C29 110.59(15) . . ?
C1 C2 N3 108.67(14) . . ?
C13 C2 N3 129.80(16) . . ?
C13 C2 C1 121.47(16) . . ?
C23 C22 S17 119.41(14) . . ?
C27 C22 S17 119.84(14) . . ?
C27 C22 C23 120.71(17) . . ?
N39 C38 C33 109.73(14) . . ?
N39 C38 C37 127.52(15) . . ?
C37 C38 C33 122.75(16) . . ?
C38 C33 C32 104.12(14) . . ?
C34 C33 C32 138.02(16) . . ?
C34 C33 C38 117.86(15) . . ?
C29 C30 N31 108.93(14) . . ?
C41 C30 N31 129.87(16) . . ?
C41 C30 C29 121.14(16) . . ?
C55 C50 S45 119.60(13) . . ?
C51 C50 S45 119.68(14) . . ?
C51 C50 C55 120.70(17) . . ?
C30 C29 C40 105.59(14) . . ?
C44 C29 C40 135.18(17) . . ?
C44 C29 C30 119.21(17) . . ?
C38 C37 H37 121.4 . . ?
C36 C37 C38 117.21(16) . . ?
C36 C37 H37 121.4 . . ?
C10 C9 H9 120.9 . . ?
C8 C9 C10 118.28(15) . . ?
C8 C9 H9 120.9 . . ?
O20 C8 C9 115.46(16) . . ?
O20 C8 C7 124.12(16) . . ?
C9 C8 C7 120.41(16) . . ?
C33 C34 H34 120.3 . . ?
C35 C34 C33 119.39(17) . . ?
C35 C34 H34 120.3 . . ?
C50 C55 H55 120.4 . . ?
C54 C55 C50 119.16(16) . . ?
C54 C55 H55 120.4 . . ?
C1 C16 H16 120.9 . . ?
C15 C16 C1 118.10(18) . . ?
C15 C16 H16 120.9 . . ?
O48 C36 C37 124.23(18) . . ?
O48 C36 C35 114.57(17) . . ?
C37 C36 C35 121.20(17) . . ?
C5 C6 H6 119.8 . . ?
C7 C6 C5 120.39(16) . . ?
C7 C6 H6 119.8 . . ?
C54 C53 C56 121.3(2) . . ?
C52 C53 C54 118.34(17) . . ?
C52 C53 C56 120.34(19) . . ?
C55 C54 C53 121.01(18) . . ?
C55 C54 H54 119.5 . . ?
C53 C54 H54 119.5 . . ?
C22 C23 H23 120.5 . . ?
C24 C23 C22 119.06(18) . . ?
C24 C23 H23 120.5 . . ?
C22 C27 H27 120.4 . . ?
C22 C27 C26 119.15(18) . . ?
C26 C27 H27 120.4 . . ?
C2 C13 H13 121.4 . . ?
C14 C13 C2 117.13(18) . . ?
C14 C13 H13 121.4 . . ?
C30 C41 H41 121.0 . . ?
C30 C41 C42 118.08(19) . . ?
C42 C41 H41 121.0 . . ?
C29 C44 H44 120.4 . . ?
C43 C44 C29 119.26(19) . . ?
C43 C44 H44 120.4 . . ?
C34 C35 C36 121.58(17) . . ?
C34 C35 H35 119.2 . . ?
C36 C35 H35 119.2 . . ?
C8 C7 H7 119.4 . . ?
C6 C7 C8 121.21(16) . . ?
C6 C7 H7 119.4 . . ?
C50 C51 H51 120.5 . . ?
C52 C51 C50 118.95(18) . . ?
C52 C51 H51 120.5 . . ?
C26 C25 C28 120.9(2) . . ?
C24 C25 C26 118.06(18) . . ?
C24 C25 C28 121.1(2) . . ?
C27 C26 C25 121.29(19) . . ?
C27 C26 H26 119.4 . . ?
C25 C26 H26 119.4 . . ?
C23 C24 C25 121.74(19) . . ?
C23 C24 H24 119.1 . . ?
C25 C24 H24 119.1 . . ?
C13 C14 H14 119.0 . . ?
C13 C14 C15 121.93(19) . . ?
C15 C14 H14 119.0 . . ?
C41 C42 H42 119.4 . . ?
C43 C42 C41 121.30(19) . . ?
C43 C42 H42 119.4 . . ?
C53 C52 H52 119.1 . . ?
C51 C52 C53 121.82(18) . . ?
C51 C52 H52 119.1 . . ?
C16 C15 C14 121.15(18) . . ?
C16 C15 H15 119.4 . . ?
C14 C15 H15 119.4 . . ?
O20 C21 H21A 109.5 . . ?
O20 C21 H21B 109.5 . . ?
O20 C21 H21C 109.5 . . ?
H21A C21 H21B 109.5 . . ?
H21A C21 H21C 109.5 . . ?
H21B C21 H21C 109.5 . . ?
C44 C43 C42 121.00(19) . . ?
C44 C43 H43 119.5 . . ?
C42 C43 H43 119.5 . . ?
C53 C56 H56A 109.5 . . ?
C53 C56 H56B 109.5 . . ?
C53 C56 H56C 109.5 . . ?
H56A C56 H56B 109.5 . . ?
H56A C56 H56C 109.5 . . ?
H56B C56 H56C 109.5 . . ?
O48 C49 H49A 109.5 . . ?
O48 C49 H49B 109.5 . . ?
O48 C49 H49C 109.5 . . ?
H49A C49 H49B 109.5 . . ?
H49A C49 H49C 109.5 . . ?
H49B C49 H49C 109.5 . . ?
C25 C28 H28A 109.5 . . ?
C25 C28 H28B 109.5 . . ?
C25 C28 H28C 109.5 . . ?
H28A C28 H28B 109.5 . . ?
H28A C28 H28C 109.5 . . ?
H28B C28 H28C 109.5 . . ?

loop_
_geom_bond_atom_site_label_1
_geom_bond_atom_site_label_2
_geom_bond_distance
_geom_bond_site_symmetry_2
_geom_bond_publ_flag
S17 O19 1.4213(13) . ?
S17 O18 1.4289(14) . ?
S17 N3 1.6494(13) . ?
S17 C22 1.7537(18) . ?
S45 O47 1.4157(13) . ?
S45 O46 1.4266(13) . ?
S45 N31 1.6625(14) . ?
S45 C50 1.7538(17) . ?
O20 C8 1.364(2) . ?
O20 C21 1.423(2) . ?
N31 C32 1.421(2) . ?
N31 C30 1.433(2) . ?
N3 C4 1.417(2) . ?
N3 C2 1.431(2) . ?
N11 H11 0.8600 . ?
N11 C12 1.370(2) . ?
N11 C10 1.383(2) . ?
N39 H39 0.8600 . ?
N39 C40 1.379(2) . ?
N39 C38 1.381(2) . ?
O48 C36 1.367(2) . ?
O48 C49 1.415(3) . ?
C12 C4 1.370(2) . ?
C12 C1 1.428(2) . ?
C4 C5 1.434(2) . ?
C10 C5 1.428(2) . ?
C10 C9 1.383(2) . ?
C5 C6 1.400(2) . ?
C32 C40 1.364(2) . ?
C32 C33 1.432(2) . ?
C1 C2 1.406(2) . ?
C1 C16 1.394(2) . ?
C40 C29 1.424(2) . ?
C2 C13 1.385(3) . ?
C22 C23 1.383(2) . ?
C22 C27 1.375(2) . ?
C38 C33 1.421(2) . ?
C38 C37 1.394(2) . ?
C33 C34 1.403(2) . ?
C30 C29 1.412(2) . ?
C30 C41 1.381(2) . ?
C50 C55 1.383(2) . ?
C50 C51 1.380(2) . ?
C29 C44 1.388(2) . ?
C37 H37 0.9300 . ?
C37 C36 1.375(3) . ?
C9 H9 0.9300 . ?
C9 C8 1.380(2) . ?
C8 C7 1.402(3) . ?
C34 H34 0.9300 . ?
C34 C35 1.368(3) . ?
C55 H55 0.9300 . ?
C55 C54 1.382(3) . ?
C16 H16 0.9300 . ?
C16 C15 1.369(3) . ?
C36 C35 1.403(3) . ?
C6 H6 0.9300 . ?
C6 C7 1.371(3) . ?
C53 C54 1.386(3) . ?
C53 C52 1.377(3) . ?
C53 C56 1.504(3) . ?
C54 H54 0.9300 . ?
C23 H23 0.9300 . ?
C23 C24 1.375(3) . ?
C27 H27 0.9300 . ?
C27 C26 1.381(3) . ?
C13 H13 0.9300 . ?
C13 C14 1.378(3) . ?
C41 H41 0.9300 . ?
C41 C42 1.382(3) . ?
C44 H44 0.9300 . ?
C44 C43 1.372(3) . ?
C35 H35 0.9300 . ?
C7 H7 0.9300 . ?
C51 H51 0.9300 . ?
C51 C52 1.376(3) . ?
C25 C26 1.388(3) . ?
C25 C24 1.377(3) . ?
C25 C28 1.506(3) . ?
C26 H26 0.9300 . ?
C24 H24 0.9300 . ?
C14 H14 0.9300 . ?
C14 C15 1.393(3) . ?
C42 H42 0.9300 . ?
C42 C43 1.379(3) . ?
C52 H52 0.9300 . ?
C15 H15 0.9300 . ?
C21 H21A 0.9600 . ?
C21 H21B 0.9600 . ?
C21 H21C 0.9600 . ?
C43 H43 0.9300 . ?
C56 H56A 0.9600 . ?
C56 H56B 0.9600 . ?
C56 H56C 0.9600 . ?
C49 H49A 0.9600 . ?
C49 H49B 0.9600 . ?
C49 H49C 0.9600 . ?
C28 H28A 0.9600 . ?
C28 H28B 0.9600 . ?
C28 H28C 0.9600 . ?

loop_
_geom_torsion_atom_site_label_1
_geom_torsion_atom_site_label_2
_geom_torsion_atom_site_label_3
_geom_torsion_atom_site_label_4
_geom_torsion
_geom_torsion_site_symmetry_1
_geom_torsion_site_symmetry_2
_geom_torsion_site_symmetry_3
_geom_torsion_site_symmetry_4
_geom_torsion_publ_flag
S17 N3 C4 C12 -164.88(12) . . . . ?
S17 N3 C4 C5 25.6(3) . . . . ?
S17 N3 C2 C1 164.68(12) . . . . ?
S17 N3 C2 C13 -18.3(3) . . . . ?
S17 C22 C23 C24 -177.96(14) . . . . ?
S17 C22 C27 C26 176.99(14) . . . . ?
S45 N31 C32 C40 152.69(12) . . . . ?
S45 N31 C32 C33 -39.8(3) . . . . ?
S45 N31 C30 C29 -153.21(12) . . . . ?
S45 N31 C30 C41 29.7(2) . . . . ?
S45 C50 C55 C54 -178.11(13) . . . . ?
S45 C50 C51 C52 178.01(15) . . . . ?
O47 S45 N31 C32 40.74(14) . . . . ?
O47 S45 N31 C30 -174.47(13) . . . . ?
O47 S45 C50 C55 -26.87(16) . . . . ?
O47 S45 C50 C51 154.47(14) . . . . ?
O19 S17 N3 C4 -30.55(16) . . . . ?
O19 S17 N3 C2 170.63(13) . . . . ?
O19 S17 C22 C23 41.49(15) . . . . ?
O19 S17 C22 C27 -136.33(14) . . . . ?
O18 S17 N3 C4 -159.11(13) . . . . ?
O18 S17 N3 C2 42.08(16) . . . . ?
O18 S17 C22 C23 173.93(13) . . . . ?
O18 S17 C22 C27 -3.88(16) . . . . ?
O46 S45 N31 C32 169.61(12) . . . . ?
O46 S45 N31 C30 -45.60(15) . . . . ?
O46 S45 C50 C55 -160.63(14) . . . . ?
O46 S45 C50 C51 20.71(17) . . . . ?
O20 C8 C7 C6 178.35(18) . . . . ?
N31 S45 C50 C55 85.99(15) . . . . ?
N31 S45 C50 C51 -92.66(15) . . . . ?
N31 C32 C40 N39 172.31(13) . . . . ?
N31 C32 C40 C29 -1.26(18) . . . . ?
N31 C32 C33 C38 -168.3(2) . . . . ?
N31 C32 C33 C34 12.9(4) . . . . ?
N31 C30 C29 C40 2.79(17) . . . . ?
N31 C30 C29 C44 -175.92(15) . . . . ?
N31 C30 C41 C42 175.94(17) . . . . ?
N3 S17 C22 C23 -71.88(15) . . . . ?
N3 S17 C22 C27 110.31(14) . . . . ?
N3 C4 C5 C10 169.2(2) . . . . ?
N3 C4 C5 C6 -9.9(4) . . . . ?
N3 C2 C13 C14 -176.26(18) . . . . ?
N11 C12 C4 N3 -174.18(13) . . . . ?
N11 C12 C4 C5 -0.80(19) . . . . ?
N11 C12 C1 C2 174.18(19) . . . . ?
N11 C12 C1 C16 -3.3(4) . . . . ?
N11 C10 C5 C4 1.20(17) . . . . ?
N11 C10 C5 C6 -179.42(15) . . . . ?
N11 C10 C9 C8 178.37(16) . . . . ?
N39 C40 C29 C30 -171.6(2) . . . . ?
N39 C40 C29 C44 6.8(4) . . . . ?
N39 C38 C33 C32 0.84(17) . . . . ?
N39 C38 C33 C34 179.94(15) . . . . ?
N39 C38 C37 C36 179.36(17) . . . . ?
O48 C36 C35 C34 179.45(18) . . . . ?
C12 N11 C10 C5 -1.72(18) . . . . ?
C12 N11 C10 C9 178.04(16) . . . . ?
C12 C4 C5 C10 -0.25(18) . . . . ?
C12 C4 C5 C6 -179.4(2) . . . . ?
C12 C1 C2 N3 -1.60(18) . . . . ?
C12 C1 C2 C13 -178.91(16) . . . . ?
C12 C1 C16 C15 177.98(19) . . . . ?
C4 N3 C2 C1 2.78(18) . . . . ?
C4 N3 C2 C13 179.79(17) . . . . ?
C4 C12 C1 C2 -0.21(18) . . . . ?
C4 C12 C1 C16 -177.67(18) . . . . ?
C4 C5 C6 C7 179.5(2) . . . . ?
C10 N11 C12 C4 1.56(18) . . . . ?
C10 N11 C12 C1 -172.85(19) . . . . ?
C10 C5 C6 C7 0.4(3) . . . . ?
C10 C9 C8 O20 -177.29(15) . . . . ?
C10 C9 C8 C7 1.8(3) . . . . ?
C5 C10 C9 C8 -1.9(2) . . . . ?
C5 C6 C7 C8 -0.5(3) . . . . ?
C32 N31 C30 C29 -3.55(17) . . . . ?
C32 N31 C30 C41 179.35(17) . . . . ?
C32 C40 C29 C30 -0.96(18) . . . . ?
C32 C40 C29 C44 177.44(19) . . . . ?
C32 C33 C34 C35 179.15(19) . . . . ?
C1 C12 C4 N3 1.94(18) . . . . ?
C1 C12 C4 C5 175.32(13) . . . . ?
C1 C2 C13 C14 0.4(3) . . . . ?
C1 C16 C15 C14 0.0(3) . . . . ?
C40 N39 C38 C33 -0.58(18) . . . . ?
C40 N39 C38 C37 179.37(16) . . . . ?
C40 C32 C33 C38 -0.79(18) . . . . ?
C40 C32 C33 C34 -179.62(19) . . . . ?
C40 C29 C44 C43 -179.08(19) . . . . ?
C2 N3 C4 C12 -2.87(17) . . . . ?
C2 N3 C4 C5 -172.4(2) . . . . ?
C2 C1 C16 C15 0.8(3) . . . . ?
C2 C13 C14 C15 0.4(3) . . . . ?
C22 S17 N3 C4 85.48(15) . . . . ?
C22 S17 N3 C2 -73.33(15) . . . . ?
C22 C23 C24 C25 1.0(3) . . . . ?
C22 C27 C26 C25 1.0(3) . . . . ?
C38 N39 C40 C32 0.06(18) . . . . ?
C38 N39 C40 C29 170.8(2) . . . . ?
C38 C33 C34 C35 0.4(2) . . . . ?
C38 C37 C36 O48 -179.06(17) . . . . ?
C38 C37 C36 C35 1.0(3) . . . . ?
C33 C32 C40 N39 0.48(19) . . . . ?
C33 C32 C40 C29 -173.10(13) . . . . ?
C33 C38 C37 C36 -0.7(2) . . . . ?
C33 C34 C35 C36 -0.2(3) . . . . ?
C30 N31 C32 C40 2.93(17) . . . . ?
C30 N31 C32 C33 170.5(2) . . . . ?
C30 C29 C44 C43 -0.9(3) . . . . ?
C30 C41 C42 C43 -0.4(3) . . . . ?
C50 S45 N31 C32 -75.05(14) . . . . ?
C50 S45 N31 C30 69.74(14) . . . . ?
C50 C55 C54 C53 0.5(3) . . . . ?
C50 C51 C52 C53 -0.3(3) . . . . ?
C29 C30 C41 C42 -0.8(3) . . . . ?
C29 C44 C43 C42 -0.4(3) . . . . ?
C37 C38 C33 C32 -179.12(15) . . . . ?
C37 C38 C33 C34 0.0(2) . . . . ?
C37 C36 C35 C34 -0.6(3) . . . . ?
C9 C10 C5 C4 -178.57(15) . . . . ?
C9 C10 C5 C6 0.8(2) . . . . ?
C9 C8 C7 C6 -0.6(3) . . . . ?
C55 C50 C51 C52 -0.6(3) . . . . ?
C16 C1 C2 N3 176.29(15) . . . . ?
C16 C1 C2 C13 -1.0(3) . . . . ?
C54 C53 C52 C51 1.2(3) . . . . ?
C23 C22 C27 C26 -0.8(3) . . . . ?
C27 C22 C23 C24 -0.2(3) . . . . ?
C13 C14 C15 C16 -0.6(4) . . . . ?
C41 C30 C29 C40 -179.82(15) . . . . ?
C41 C30 C29 C44 1.5(2) . . . . ?
C41 C42 C43 C44 1.0(3) . . . . ?
C51 C50 C55 C54 0.5(3) . . . . ?
C26 C25 C24 C23 -0.8(3) . . . . ?
C24 C25 C26 C27 -0.2(3) . . . . ?
C52 C53 C54 C55 -1.3(3) . . . . ?
C21 O20 C8 C9 176.40(17) . . . . ?
C21 O20 C8 C7 -2.6(3) . . . . ?
C56 C53 C54 C55 178.61(17) . . . . ?
C56 C53 C52 C51 -178.70(19) . . . . ?
C49 O48 C36 C37 -3.2(3) . . . . ?
C49 O48 C36 C35 176.74(19) . . . . ?
C28 C25 C26 C27 -179.75(19) . . . . ?
C28 C25 C24 C23 178.75(18) . . . . ?
